data_4333740
loop_
_publ_author_name
'Leslie D. Field'
'Hsiu L. Li'
'Scott J. Dalgarno'
'Ruaraidh D. McIntosh'

_publ_section_title
;
 Base-Induced Dehydrogenation of Ruthenium Hydrazine Complexes
;
_journal_name_full 'Inorganic Chemistry'
_journal_page_first 1570
_journal_page_last 1583
_journal_paper_doi 10.1021/ic302449n
_journal_volume 52
_journal_year 2013
_chemical_formula_moiety '2(C43 H48 Cl N2 P4 Ru), C4 H8 O, 2(Cl)'
_chemical_formula_sum 'C90 H104 Cl4 N4 O P8 Ru2'
_chemical_formula_weight 1849.47
_chemical_name_common LHL2783
_chemical_name_systematic
;
 ?
;
_space_group_IT_number 73
_symmetry_cell_setting orthorhombic
_symmetry_space_group_name_Hall '-I 2b 2c'
_symmetry_space_group_name_H-M 'I b c a'
_atom_sites_solution_hydrogens geom
_atom_sites_solution_primary direct
_atom_sites_solution_secondary difmap
_audit_creation_method SHELXL-97
_cell_angle_alpha 90.00
_cell_angle_beta 90.00
_cell_angle_gamma 90.00
_cell_formula_units_Z 8
_cell_length_a 17.3284(9)
_cell_length_b 26.8150(12)
_cell_length_c 36.139(3)
_cell_measurement_reflns_used 9865
_cell_measurement_temperature 100(2)
_cell_measurement_theta_max 27.13
_cell_measurement_theta_min 2.53
_cell_volume 16792.4(18)
_computing_cell_refinement 'SAINT (Bruker, 1998)'
_computing_data_collection 'Apex II'
_computing_data_reduction 'SAINT (Bruker, 1998)'
_computing_molecular_graphics 'XSeed (Barbour, 2001)'
_computing_publication_material 'local program'
_computing_structure_refinement 'SHELXL-97 (Sheldrick, 1997)'
_computing_structure_solution 'SHELXS-97 (Sheldrick, 1990)'
_diffrn_ambient_temperature 100(2)
_diffrn_measured_fraction_theta_full 0.994
_diffrn_measured_fraction_theta_max 0.994
_diffrn_measurement_device_type 'Bruker X8 Apex II CCD Diffractometer'
_diffrn_measurement_method '\f and \w scans'
_diffrn_radiation_monochromator graphite
_diffrn_radiation_source 'fine-focus sealed tube'
_diffrn_radiation_type MoK\a
_diffrn_radiation_wavelength 0.71073
_diffrn_reflns_av_R_equivalents 0.0347
_diffrn_reflns_av_sigmaI/netI 0.0168
_diffrn_reflns_limit_h_max 22
_diffrn_reflns_limit_h_min -21
_diffrn_reflns_limit_k_max 34
_diffrn_reflns_limit_k_min -34
_diffrn_reflns_limit_l_max 44
_diffrn_reflns_limit_l_min -46
_diffrn_reflns_number 125524
_diffrn_reflns_theta_full 27.18
_diffrn_reflns_theta_max 27.18
_diffrn_reflns_theta_min 1.89
_exptl_absorpt_coefficient_mu 0.690
_exptl_absorpt_correction_T_max 0.8743
_exptl_absorpt_correction_T_min 0.8197
_exptl_absorpt_correction_type multi-scan
_exptl_absorpt_process_details Bruker-SADABS
_exptl_crystal_colour Colourless
_exptl_crystal_density_diffrn 1.463
_exptl_crystal_description Block
_exptl_crystal_F_000 7648
_exptl_crystal_size_max 0.30
_exptl_crystal_size_mid 0.20
_exptl_crystal_size_min 0.20
_refine_diff_density_max 0.572
_refine_diff_density_min -0.468
_refine_diff_density_rms 0.059
_refine_ls_extinction_method none
_refine_ls_goodness_of_fit_ref 1.045
_refine_ls_hydrogen_treatment constr
_refine_ls_matrix_type full
_refine_ls_number_parameters 524
_refine_ls_number_reflns 9285
_refine_ls_number_restraints 38
_refine_ls_restrained_S_all 1.055
_refine_ls_R_factor_all 0.0316
_refine_ls_R_factor_gt 0.0247
_refine_ls_shift/su_max 0.003
_refine_ls_shift/su_mean 0.000
_refine_ls_structure_factor_coef Fsqd
_refine_ls_weighting_details 'calc w=1/[\s^2^(Fo^2^)+(0.0267P)^2^+34.0162P] where P=(Fo^2^+2Fc^2^)/3'
_refine_ls_weighting_scheme calc
_refine_ls_wR_factor_gt 0.0588
_refine_ls_wR_factor_ref 0.0634
_reflns_number_gt 8177
_reflns_number_total 9285
_reflns_threshold_expression >2sigma(I)
_cod_data_source_file ic302449n_si_001_5.cif
_cod_data_source_block LHL2783
_cod_original_cell_volume 16792.2(16)
_cod_database_code 4333740

loop_
_symmetry_equiv_pos_as_xyz
'x, y, z'
'-x, -y+1/2, z'
'x, -y, -z+1/2'
'-x+1/2, y, -z'
'x+1/2, y+1/2, z+1/2'
'-x+1/2, -y+1, z+1/2'
'x+1/2, -y+1/2, -z+1'
'-x+1, y+1/2, -z+1/2'
'-x, -y, -z'
'x, y-1/2, -z'
'-x, y, z-1/2'
'x-1/2, -y, z'
'-x+1/2, -y+1/2, -z+1/2'
'x+1/2, y, -z+1/2'
'-x+1/2, y+1/2, z'
'x, -y+1/2, z+1/2'

loop_
_atom_site_label
_atom_site_type_symbol
_atom_site_fract_x
_atom_site_fract_y
_atom_site_fract_z
_atom_site_U_iso_or_equiv
_atom_site_adp_type
_atom_site_occupancy
_atom_site_symmetry_multiplicity
_atom_site_calc_flag
_atom_site_refinement_flags
_atom_site_disorder_assembly
_atom_site_disorder_group
Ru1 Ru 0.777028(7) 0.128847(5) 0.139873(4) 0.01345(4) Uani 1 1 d . . .
Cl1 Cl 0.71473(2) 0.078920(16) 0.089659(11) 0.01926(9) Uani 1 1 d . . .
P1 P 0.86882(3) 0.065132(17) 0.153229(12) 0.01595(9) Uani 1 1 d . . .
N1 N 0.69303(9) 0.08243(6) 0.17040(4) 0.0181(3) Uani 1 1 d D . .
C1 C 0.82434(10) 0.00434(7) 0.16272(5) 0.0177(3) Uani 1 1 d . . .
Cl2 Cl 0.88358(3) 0.326672(18) 0.215399(13) 0.02844(11) Uani 1 1 d . . .
P2 P 0.86341(2) 0.176370(16) 0.106457(12) 0.01527(9) Uani 1 1 d . . .
N2 N 0.67880(9) 0.08722(6) 0.20978(4) 0.0206(3) Uani 1 1 d D . .
C2 C 0.79739(11) -0.00767(7) 0.19803(5) 0.0224(4) Uani 1 1 d . . .
H2 H 0.8067 0.0145 0.2180 0.027 Uiso 1 1 calc R . .
P3 P 0.68712(3) 0.193376(17) 0.144682(12) 0.01728(9) Uani 1 1 d . . .
C3 C 0.75705(11) -0.05176(7) 0.20431(5) 0.0238(4) Uani 1 1 d . . .
H3 H 0.7380 -0.0589 0.2284 0.029 Uiso 1 1 calc R . .
P4 P 0.83292(3) 0.164752(17) 0.188291(12) 0.01692(9) Uani 1 1 d . . .
C4 C 0.74447(11) -0.08513(7) 0.17588(5) 0.0256(4) Uani 1 1 d . . .
H4 H 0.7171 -0.1152 0.1803 0.031 Uiso 1 1 calc R . .
C5 C 0.77240(12) -0.07412(8) 0.14074(6) 0.0285(4) Uani 1 1 d . . .
H5 H 0.7652 -0.0973 0.1211 0.034 Uiso 1 1 calc R . .
C6 C 0.81078(11) -0.02956(7) 0.13410(5) 0.0229(4) Uani 1 1 d . . .
H6 H 0.8280 -0.0220 0.1098 0.027 Uiso 1 1 calc R . .
C7 C 0.94752(10) 0.04614(6) 0.12268(5) 0.0185(3) Uani 1 1 d . . .
C8 C 1.02236(11) 0.03738(7) 0.13518(6) 0.0261(4) Uani 1 1 d . . .
H8 H 1.0357 0.0445 0.1601 0.031 Uiso 1 1 calc R . .
C9 C 1.07760(11) 0.01817(8) 0.11115(6) 0.0326(5) Uani 1 1 d . . .
H9 H 1.1288 0.0128 0.1197 0.039 Uiso 1 1 calc R . .
C10 C 1.05850(12) 0.00691(8) 0.07501(6) 0.0314(5) Uani 1 1 d . . .
H10 H 1.0960 -0.0074 0.0590 0.038 Uiso 1 1 calc R . .
C11 C 0.98466(11) 0.01647(7) 0.06207(6) 0.0257(4) Uani 1 1 d . . .
H11 H 0.9717 0.0093 0.0371 0.031 Uiso 1 1 calc R . .
C12 C 0.92966(10) 0.03659(6) 0.08569(5) 0.0201(4) Uani 1 1 d . . .
H12 H 0.8795 0.0439 0.0766 0.024 Uiso 1 1 calc R . .
C13 C 0.91640(11) 0.08130(7) 0.19771(5) 0.0220(4) Uani 1 1 d . . .
H13A H 0.9262 0.0505 0.2120 0.026 Uiso 1 1 calc R . .
H13B H 0.9667 0.0975 0.1927 0.026 Uiso 1 1 calc R . .
C14 C 0.86530(11) 0.11671(7) 0.22053(5) 0.0222(4) Uani 1 1 d . . .
H14A H 0.8952 0.1317 0.2411 0.027 Uiso 1 1 calc R . .
H14B H 0.8207 0.0985 0.2310 0.027 Uiso 1 1 calc R . .
C15 C 0.92433(10) 0.19652(7) 0.17670(5) 0.0194(4) Uani 1 1 d . . .
H15A H 0.9178 0.2330 0.1796 0.023 Uiso 1 1 calc R . .
H15B H 0.9653 0.1855 0.1939 0.023 Uiso 1 1 calc R . .
C16 C 0.94842(10) 0.18451(7) 0.13663(5) 0.0186(3) Uani 1 1 d . . .
H16A H 0.9796 0.1536 0.1364 0.022 Uiso 1 1 calc R . .
H16B H 0.9809 0.2119 0.1269 0.022 Uiso 1 1 calc R . .
C17 C 0.90088(10) 0.15152(6) 0.06288(5) 0.0171(3) Uani 1 1 d . . .
C18 C 0.97949(10) 0.15159(7) 0.05477(5) 0.0202(4) Uani 1 1 d . . .
H18 H 1.0151 0.1654 0.0719 0.024 Uiso 1 1 calc R . .
C19 C 1.00594(11) 0.13144(7) 0.02165(5) 0.0229(4) Uani 1 1 d . . .
H19 H 1.0597 0.1308 0.0166 0.027 Uiso 1 1 calc R . .
C20 C 0.95439(11) 0.11234(7) -0.00400(5) 0.0248(4) Uani 1 1 d . . .
H20 H 0.9728 0.0988 -0.0266 0.030 Uiso 1 1 calc R . .
C21 C 0.87579(11) 0.11305(7) 0.00338(5) 0.0230(4) Uani 1 1 d . . .
H21 H 0.8403 0.1004 -0.0143 0.028 Uiso 1 1 calc R . .
C22 C 0.84924(11) 0.13228(7) 0.03677(5) 0.0200(4) Uani 1 1 d . . .
H22 H 0.7955 0.1324 0.0419 0.024 Uiso 1 1 calc R . .
C23 C 0.84433(9) 0.24169(6) 0.09269(5) 0.0173(3) Uani 1 1 d . . .
C24 C 0.81947(10) 0.25363(7) 0.05697(5) 0.0214(4) Uani 1 1 d . . .
H24 H 0.8098 0.2278 0.0396 0.026 Uiso 1 1 calc R . .
C25 C 0.80887(11) 0.30311(7) 0.04667(5) 0.0251(4) Uani 1 1 d . . .
H25 H 0.7925 0.3108 0.0222 0.030 Uiso 1 1 calc R . .
C26 C 0.82186(11) 0.34134(7) 0.07162(6) 0.0267(4) Uani 1 1 d . . .
H26 H 0.8140 0.3750 0.0644 0.032 Uiso 1 1 calc R . .
C27 C 0.84631(11) 0.33014(7) 0.10706(6) 0.0244(4) Uani 1 1 d . . .
H27 H 0.8557 0.3562 0.1243 0.029 Uiso 1 1 calc R . .
C28 C 0.85715(10) 0.28088(7) 0.11754(5) 0.0206(4) Uani 1 1 d . . .
H28 H 0.8736 0.2736 0.1420 0.025 Uiso 1 1 calc R . .
C29 C 0.76970(10) 0.21036(7) 0.21088(5) 0.0221(4) Uani 1 1 d . . .
H29A H 0.7348 0.1933 0.2285 0.027 Uiso 1 1 calc R . .
H29B H 0.8010 0.2349 0.2248 0.027 Uiso 1 1 calc R . .
C30 C 0.72227(11) 0.23707(7) 0.18070(5) 0.0222(4) Uani 1 1 d . . .
H30A H 0.7547 0.2630 0.1689 0.027 Uiso 1 1 calc R . .
H30B H 0.6775 0.2539 0.1923 0.027 Uiso 1 1 calc R . .
C31 C 0.65827(10) 0.23125(7) 0.10511(5) 0.0193(4) Uani 1 1 d . . .
C32 C 0.64541(10) 0.20662(7) 0.07159(5) 0.0214(4) Uani 1 1 d . . .
H32 H 0.6576 0.1722 0.0693 0.026 Uiso 1 1 calc R . .
C33 C 0.61497(11) 0.23223(7) 0.04166(5) 0.0258(4) Uani 1 1 d . . .
H33 H 0.6054 0.2153 0.0190 0.031 Uiso 1 1 calc R . .
C34 C 0.59849(12) 0.28255(8) 0.04482(6) 0.0307(5) Uani 1 1 d . . .
H34 H 0.5774 0.3001 0.0243 0.037 Uiso 1 1 calc R . .
C35 C 0.61253(13) 0.30728(8) 0.07752(6) 0.0334(5) Uani 1 1 d . . .
H35 H 0.6021 0.3420 0.0793 0.040 Uiso 1 1 calc R . .
C36 C 0.64186(12) 0.28182(7) 0.10803(6) 0.0274(4) Uani 1 1 d . . .
H36 H 0.6506 0.2989 0.1307 0.033 Uiso 1 1 calc R . .
C37 C 0.59059(10) 0.17373(7) 0.16010(5) 0.0228(4) Uani 1 1 d . . .
C38 C 0.54934(11) 0.14085(8) 0.13764(6) 0.0276(4) Uani 1 1 d . . .
H38 H 0.5710 0.1296 0.1150 0.033 Uiso 1 1 calc R . .
C39 C 0.47659(12) 0.12447(9) 0.14842(6) 0.0352(5) Uani 1 1 d . . .
H39 H 0.4490 0.1015 0.1334 0.042 Uiso 1 1 calc R . .
C40 C 0.44444(12) 0.14178(10) 0.18123(6) 0.0395(6) Uani 1 1 d . . .
H40 H 0.3943 0.1310 0.1884 0.047 Uiso 1 1 calc R . .
C41 C 0.48448(12) 0.17423(9) 0.20340(6) 0.0379(5) Uani 1 1 d . . .
H41 H 0.4620 0.1860 0.2257 0.045 Uiso 1 1 calc R . .
C42 C 0.55816(12) 0.18998(8) 0.19325(6) 0.0290(4) Uani 1 1 d . . .
H42 H 0.5863 0.2118 0.2090 0.035 Uiso 1 1 calc R . .
C43 C 0.60887(11) 0.05981(8) 0.22042(5) 0.0268(4) Uani 1 1 d . . .
H43A H 0.5661 0.0697 0.2043 0.040 Uiso 1 1 calc R . .
H43B H 0.5958 0.0676 0.2462 0.040 Uiso 1 1 calc R . .
H43C H 0.6181 0.0239 0.2179 0.040 Uiso 1 1 calc R . .
C44 C 0.7859(8) 0.4869(4) -0.0104(3) 0.061(3) Uani 0.50 1 d PDU A -1
H44A H 0.7591 0.4999 -0.0325 0.073 Uiso 0.50 1 calc PR A -1
H44B H 0.8286 0.5099 -0.0042 0.073 Uiso 0.50 1 calc PR A -1
C45 C 0.7304(7) 0.4842(3) 0.0214(3) 0.053(2) Uani 0.50 1 d PDU A -1
H45A H 0.7558 0.4925 0.0451 0.063 Uiso 0.50 1 calc PR A -1
H45B H 0.6856 0.5065 0.0176 0.063 Uiso 0.50 1 calc PR A -1
C46 C 0.7091(5) 0.4339(4) 0.0198(3) 0.068(3) Uani 0.50 1 d PDU A -1
H46A H 0.6591 0.4306 0.0068 0.082 Uiso 0.50 1 calc PR A -1
H46B H 0.7029 0.4207 0.0452 0.082 Uiso 0.50 1 calc PR A -1
O47 O 0.7678(3) 0.40563(12) 0.0004(3) 0.0523(15) Uani 0.50 1 d PDU A -1
C48 C 0.8158(5) 0.4393(4) -0.0180(3) 0.0501(19) Uani 0.50 1 d PDU A -1
H48A H 0.8154 0.4327 -0.0449 0.060 Uiso 0.50 1 calc PR A -1
H48B H 0.8695 0.4364 -0.0088 0.060 Uiso 0.50 1 calc PR A -1
H1N H 0.7072(16) 0.0505(7) 0.1665(8) 0.060 Uiso 1 1 d D . .
H2N H 0.6490(12) 0.0858(11) 0.1573(7) 0.060 Uiso 1 1 d D . .
H3N H 0.6687(17) 0.1206(7) 0.2138(8) 0.060 Uiso 1 1 d D . .

loop_
_atom_site_aniso_label
_atom_site_aniso_U_11
_atom_site_aniso_U_22
_atom_site_aniso_U_33
_atom_site_aniso_U_23
_atom_site_aniso_U_13
_atom_site_aniso_U_12
Ru1 0.01193(7) 0.01512(7) 0.01329(7) 0.00067(5) -0.00020(5) -0.00138(5)
Cl1 0.0188(2) 0.0218(2) 0.0171(2) 0.00151(16) -0.00370(15) -0.00585(16)
P1 0.0149(2) 0.0173(2) 0.0157(2) 0.00000(17) -0.00250(16) -0.00010(16)
N1 0.0163(7) 0.0204(7) 0.0177(7) 0.0030(6) -0.0011(6) -0.0008(6)
C1 0.0157(8) 0.0181(8) 0.0193(8) 0.0022(7) -0.0022(7) 0.0008(6)
Cl2 0.0305(2) 0.0286(2) 0.0262(2) -0.00159(19) 0.00003(19) 0.00630(19)
P2 0.0137(2) 0.0165(2) 0.0156(2) -0.00124(16) 0.00162(16) -0.00219(16)
N2 0.0219(8) 0.0230(8) 0.0170(7) 0.0045(6) 0.0022(6) -0.0005(6)
C2 0.0288(10) 0.0202(9) 0.0182(9) 0.0017(7) -0.0009(7) 0.0032(7)
P3 0.0145(2) 0.0189(2) 0.0185(2) 0.00319(17) 0.00355(17) 0.00106(16)
C3 0.0250(9) 0.0244(9) 0.0219(9) 0.0078(7) 0.0010(7) 0.0031(7)
P4 0.0168(2) 0.0190(2) 0.0149(2) -0.00265(17) 0.00017(16) -0.00110(17)
C4 0.0230(9) 0.0253(10) 0.0286(10) 0.0066(8) -0.0031(8) -0.0057(8)
C5 0.0319(11) 0.0282(10) 0.0253(10) -0.0020(8) -0.0030(8) -0.0103(8)
C6 0.0238(9) 0.0259(10) 0.0190(9) 0.0013(7) -0.0012(7) -0.0058(7)
C7 0.0155(8) 0.0154(8) 0.0247(9) 0.0023(7) 0.0009(7) 0.0003(6)
C8 0.0199(9) 0.0265(10) 0.0319(11) 0.0009(8) -0.0033(8) 0.0025(7)
C9 0.0165(9) 0.0331(11) 0.0482(13) 0.0033(10) 0.0009(9) 0.0067(8)
C10 0.0256(10) 0.0296(11) 0.0389(12) 0.0021(9) 0.0122(9) 0.0079(8)
C11 0.0300(10) 0.0230(9) 0.0243(10) 0.0014(8) 0.0051(8) 0.0034(8)
C12 0.0195(8) 0.0169(8) 0.0240(9) 0.0029(7) 0.0009(7) 0.0002(7)
C13 0.0233(9) 0.0236(9) 0.0190(9) -0.0004(7) -0.0080(7) 0.0007(7)
C14 0.0272(10) 0.0238(9) 0.0156(9) -0.0012(7) -0.0045(7) -0.0021(7)
C15 0.0179(8) 0.0203(9) 0.0200(9) -0.0034(7) -0.0017(7) -0.0024(7)
C16 0.0159(8) 0.0190(8) 0.0209(9) -0.0029(7) -0.0002(7) -0.0031(7)
C17 0.0208(9) 0.0144(8) 0.0159(8) 0.0001(6) 0.0033(7) -0.0020(7)
C18 0.0211(9) 0.0186(9) 0.0210(9) -0.0005(7) 0.0020(7) -0.0032(7)
C19 0.0229(9) 0.0219(9) 0.0238(9) 0.0014(7) 0.0068(7) 0.0004(7)
C20 0.0355(11) 0.0203(9) 0.0187(9) -0.0017(7) 0.0059(8) 0.0003(8)
C21 0.0302(10) 0.0198(9) 0.0188(9) -0.0010(7) -0.0018(7) -0.0035(7)
C22 0.0211(9) 0.0197(9) 0.0194(9) 0.0019(7) 0.0007(7) -0.0031(7)
C23 0.0132(8) 0.0175(8) 0.0212(9) 0.0009(7) 0.0054(7) -0.0021(6)
C24 0.0196(9) 0.0229(9) 0.0218(9) -0.0014(7) 0.0053(7) -0.0017(7)
C25 0.0250(10) 0.0277(10) 0.0226(9) 0.0049(8) 0.0068(8) 0.0017(8)
C26 0.0276(10) 0.0203(9) 0.0321(11) 0.0036(8) 0.0102(8) 0.0024(7)
C27 0.0201(9) 0.0209(9) 0.0321(10) -0.0043(8) 0.0064(8) 0.0003(7)
C28 0.0167(8) 0.0218(9) 0.0232(9) -0.0012(7) 0.0052(7) -0.0009(7)
C29 0.0228(9) 0.0242(9) 0.0194(9) -0.0052(7) 0.0041(7) -0.0007(7)
C30 0.0227(9) 0.0213(9) 0.0227(9) -0.0032(7) 0.0064(7) 0.0020(7)
C31 0.0144(8) 0.0221(9) 0.0215(9) 0.0068(7) 0.0064(7) 0.0021(7)
C32 0.0176(8) 0.0205(9) 0.0259(10) 0.0051(7) 0.0030(7) 0.0004(7)
C33 0.0227(9) 0.0305(10) 0.0243(10) 0.0070(8) 0.0002(8) 0.0005(8)
C34 0.0277(10) 0.0355(11) 0.0290(11) 0.0145(9) 0.0057(8) 0.0106(9)
C35 0.0400(12) 0.0257(10) 0.0345(11) 0.0103(9) 0.0126(9) 0.0144(9)
C36 0.0311(10) 0.0250(10) 0.0260(10) 0.0042(8) 0.0105(8) 0.0064(8)
C37 0.0154(8) 0.0267(10) 0.0262(10) 0.0138(8) 0.0037(7) 0.0028(7)
C38 0.0191(9) 0.0369(11) 0.0266(10) 0.0139(8) -0.0010(8) -0.0008(8)
C39 0.0222(10) 0.0455(13) 0.0378(12) 0.0189(10) -0.0092(9) -0.0079(9)
C40 0.0188(10) 0.0611(15) 0.0387(13) 0.0269(11) 0.0062(9) -0.0008(10)
C41 0.0276(11) 0.0501(14) 0.0359(12) 0.0138(10) 0.0133(9) 0.0010(10)
C42 0.0259(10) 0.0329(11) 0.0283(10) 0.0106(9) 0.0083(8) 0.0024(8)
C43 0.0251(10) 0.0304(10) 0.0251(10) 0.0091(8) 0.0045(8) -0.0023(8)
C44 0.069(5) 0.055(4) 0.059(6) -0.009(4) 0.015(4) -0.020(4)
C45 0.054(5) 0.044(3) 0.061(5) -0.023(3) 0.022(4) -0.016(4)
C46 0.064(5) 0.057(4) 0.085(5) 0.030(4) 0.035(4) -0.002(4)
O47 0.071(5) 0.0283(14) 0.0578(19) 0.009(2) 0.013(4) 0.0039(16)
C48 0.039(4) 0.052(4) 0.059(4) 0.009(3) -0.007(3) 0.010(3)

loop_
_atom_type_symbol
_atom_type_description
_atom_type_scat_dispersion_real
_atom_type_scat_dispersion_imag
_atom_type_scat_source
C C 0.0033 0.0016 'International Tables Vol C Tables 4.2.6.8 and 6.1.1.4'
H H 0.0000 0.0000 'International Tables Vol C Tables 4.2.6.8 and 6.1.1.4'
N N 0.0061 0.0033 'International Tables Vol C Tables 4.2.6.8 and 6.1.1.4'
O O 0.0106 0.0060 'International Tables Vol C Tables 4.2.6.8 and 6.1.1.4'
Cl Cl 0.1484 0.1585 'International Tables Vol C Tables 4.2.6.8 and 6.1.1.4'
P P 0.1023 0.0942 'International Tables Vol C Tables 4.2.6.8 and 6.1.1.4'
Ru Ru -1.2594 0.8363 'International Tables Vol C Tables 4.2.6.8 and 6.1.1.4'

loop_
_geom_angle_atom_site_label_1
_geom_angle_atom_site_label_2
_geom_angle_atom_site_label_3
_geom_angle
N1 Ru1 P4 97.94(4)
N1 Ru1 P2 178.38(4)
P4 Ru1 P2 83.681(17)
N1 Ru1 P3 86.61(4)
P4 Ru1 P3 84.894(17)
P2 Ru1 P3 93.586(16)
N1 Ru1 P1 86.26(4)
P4 Ru1 P1 81.960(17)
P2 Ru1 P1 93.952(16)
P3 Ru1 P1 164.021(17)
N1 Ru1 Cl1 77.08(4)
P4 Ru1 Cl1 173.152(16)
P2 Ru1 Cl1 101.303(16)
P3 Ru1 Cl1 99.367(16)
P1 Ru1 Cl1 92.940(15)
C7 P1 C1 100.30(8)
C7 P1 C13 104.87(8)
C1 P1 C13 103.41(8)
C7 P1 Ru1 125.14(6)
C1 P1 Ru1 113.21(6)
C13 P1 Ru1 107.70(6)
N2 N1 Ru1 123.50(11)
C2 C1 C6 118.06(17)
C2 C1 P1 121.05(14)
C6 C1 P1 120.68(13)
C17 P2 C16 105.58(8)
C17 P2 C23 100.18(8)
C16 P2 C23 100.92(8)
C17 P2 Ru1 118.67(6)
C16 P2 Ru1 105.89(6)
C23 P2 Ru1 123.20(5)
N1 N2 C43 110.66(14)
C3 C2 C1 120.84(17)
C31 P3 C37 98.49(8)
C31 P3 C30 106.77(9)
C37 P3 C30 105.48(9)
C31 P3 Ru1 122.49(6)
C37 P3 Ru1 114.64(6)
C30 P3 Ru1 107.54(6)
C4 C3 C2 120.60(18)
C14 P4 C29 111.73(9)
C14 P4 C15 101.92(9)
C29 P4 C15 107.80(8)
C14 P4 Ru1 109.34(6)
C29 P4 Ru1 112.31(6)
C15 P4 Ru1 113.30(6)
C3 C4 C5 119.14(18)
C6 C5 C4 120.50(18)
C5 C6 C1 120.83(18)
C8 C7 C12 119.08(17)
C8 C7 P1 123.08(15)
C12 C7 P1 117.67(13)
C9 C8 C7 120.03(19)
C10 C9 C8 120.43(19)
C9 C10 C11 119.98(19)
C10 C11 C12 119.87(19)
C11 C12 C7 120.52(17)
C14 C13 P1 110.65(12)
C13 C14 P4 105.68(12)
C16 C15 P4 110.43(12)
C15 C16 P2 111.33(12)
C18 C17 C22 118.94(16)
C18 C17 P2 121.85(13)
C22 C17 P2 119.20(13)
C19 C18 C17 120.18(17)
C20 C19 C18 120.46(18)
C19 C20 C21 119.92(17)
C20 C21 C22 119.78(17)
C21 C22 C17 120.69(17)
C24 C23 C28 117.99(16)
C24 C23 P2 121.33(14)
C28 C23 P2 120.64(14)
C25 C24 C23 120.42(17)
C26 C25 C24 120.75(18)
C27 C26 C25 119.52(18)
C26 C27 C28 120.11(18)
C27 C28 C23 121.20(18)
C30 C29 P4 108.27(12)
C29 C30 P3 112.21(12)
C36 C31 C32 119.64(17)
C36 C31 P3 122.67(15)
C32 C31 P3 117.39(14)
C33 C32 C31 120.20(18)
C34 C33 C32 119.83(19)
C35 C34 C33 120.26(19)
C34 C35 C36 120.52(19)
C31 C36 C35 119.5(2)
C42 C37 C38 119.42(18)
C42 C37 P3 122.52(16)
C38 C37 P3 118.05(15)
C39 C38 C37 120.1(2)
C40 C39 C38 119.8(2)
C41 C40 C39 120.5(2)
C40 C41 C42 120.1(2)
C37 C42 C41 120.1(2)
C48 C44 C45 110.1(11)
C46 C45 C44 100.6(10)
C45 C46 O47 109.8(8)
C48 O47 C46 108.1(3)
O47 C48 C44 105.9(8)

loop_
_geom_bond_atom_site_label_1
_geom_bond_atom_site_label_2
_geom_bond_distance
Ru1 N1 2.2103(15)
Ru1 P4 2.2196(5)
Ru1 P2 2.3072(4)
Ru1 P3 2.3349(5)
Ru1 P1 2.3837(5)
Ru1 Cl1 2.5001(4)
P1 C7 1.8269(18)
P1 C1 1.8356(18)
P1 C13 1.8577(18)
N1 N2 1.450(2)
C1 C2 1.396(2)
C1 C6 1.397(3)
P2 C17 1.8291(17)
P2 C16 1.8457(18)
P2 C23 1.8506(18)
N2 C43 1.468(2)
C2 C3 1.392(3)
P3 C31 1.8241(18)
P3 C37 1.8401(18)
P3 C30 1.8543(19)
C3 C4 1.380(3)
P4 C14 1.8254(19)
P4 C29 1.8335(18)
P4 C15 1.8466(18)
C4 C5 1.391(3)
C5 C6 1.388(3)
C7 C8 1.393(2)
C7 C12 1.396(3)
C8 C9 1.391(3)
C9 C10 1.381(3)
C10 C11 1.386(3)
C11 C12 1.389(3)
C13 C14 1.538(3)
C15 C16 1.541(2)
C17 C18 1.393(2)
C17 C22 1.399(2)
C18 C19 1.391(3)
C19 C20 1.386(3)
C20 C21 1.388(3)
C21 C22 1.390(3)
C23 C24 1.398(3)
C23 C28 1.400(3)
C24 C25 1.390(3)
C25 C26 1.384(3)
C26 C27 1.382(3)
C27 C28 1.387(3)
C29 C30 1.542(3)
C31 C36 1.390(3)
C31 C32 1.397(3)
C32 C33 1.385(3)
C33 C34 1.384(3)
C34 C35 1.377(3)
C35 C36 1.393(3)
C37 C42 1.393(3)
C37 C38 1.395(3)
C38 C39 1.391(3)
C39 C40 1.390(3)
C40 C41 1.371(4)
C41 C42 1.394(3)
C44 C48 1.405(12)
C44 C45 1.498(7)
C45 C46 1.400(11)
C46 O47 1.450(10)
O47 C48 1.395(9)
